data_1530826
loop_
_publ_author_name
'Stomberg, R.'

_publ_section_title
;
 Studies on peroxomolybdates. XVI: A new fluoro-bridged
 tetraperoxodimolybdate. Crystal structure of ammonium
 mue-fluoro-bis(fluorooxodiperoxomolybdate(VI)), (N H4)3 (F (Mo F O
 (O2)2)2)
;
_journal_name_full 'Journal of the Less-Common Metals'
_journal_page_first 109
_journal_page_last 116
_journal_volume 144
_journal_year 1988
_chemical_formula_sum 'F3 H12 Mo2 N3 O10'
_chemical_name_systematic '(N H4)3 ((F O (O2)2 Mo) F (Mo (O2)2 O F))'
_space_group_IT_number 13
_symmetry_space_group_name_Hall '-P 2yac'
_symmetry_space_group_name_H-M 'P 1 2/n 1'
_cell_angle_alpha 90
_cell_angle_beta 106.39
_cell_angle_gamma 90
_cell_formula_units_Z 2
_cell_length_a 10.686
_cell_length_b 6.604
_cell_length_c 8.338
_cell_volume 564.504
_citation_journal_id_ASTM JCOMAH
_cod_data_source_file Stomberg_JCOMAH_1988_1703.cif
_cod_data_source_block H12F3Mo2N3O10
_cod_original_cell_volume 564.5043
_cod_original_sg_symbol_Hall '-P 2yc (x-z,y,z)'
_cod_original_formula_sum 'H12 F3 Mo2 N3 O10'
_cod_database_code 1530826

loop_
_symmetry_equiv_pos_as_xyz
x,y,z
-x+1/2,y,-z+1/2
-x,-y,-z
x-1/2,-y,z-1/2

loop_
_atom_site_label
_atom_site_type_symbol
_atom_site_fract_x
_atom_site_fract_y
_atom_site_fract_z
_atom_site_occupancy
_atom_site_U_iso_or_equiv
F1 F-1 0.1849 -0.0512 0.4813 1 0.0
H1 H+1 0.22 0.76 0.67 1 0.0
F2 F-1 0.25 0.1344 0.25 1 0.0
H3 H+1 0.133 0.651 0.142 1 0.0
H4 H+1 0.125 0.856 0.143 1 0.0
H2 H+1 0.197 0.622 0.757 1 0.0
Mo1 Mo+6 0.13693 0.23114 0.41924 1 0.0
N2 N-3 0.0837 0.7562 0.1479 1 0.0
O2 O-2 0.0192 0.3465 0.2202 1 0.0
N1 N+3 0.25 0.6786 0.75 1 0.0
O3 O-2 0.2393 0.4766 0.4383 1 0.0
H5 H+1 0.024 0.75 0.099 1 0.0
O5 O-2 0.0554 0.276 0.5594 1 0.0
O4 O-2 0.3116 0.3168 0.5531 1 0.0
H6 H+1 0.098 0.766 0.29 1 0.0
O1 O-1 -0.0054 0.1282 0.2311 1 0.0
